data_7107309
loop_
_publ_author_name
'Helene Wahl'
'Delia A. Haynes'
'Tanya le Roex'

_publ_section_title
;
 Porous salts based on the pamoate ion
;
_journal_name_full Chem.Commun.
_journal_page_first 1775
_journal_paper_doi 10.1039/c2cc14753j
_journal_year 2012
_chemical_formula_moiety '0.5(C46H31O12 -1), 0.5(C6H8N +1) ,1.75(C5H9NO)'
_chemical_formula_sum 'C34.75 H35.25 N2.25 O7.75'
_chemical_formula_weight 608.40
_chemical_name_common
;3-picolinium pamoate NMP solvate after immersion in
supercritical CO2
;
_chemical_name_systematic
;
?
;
_space_group_IT_number 2
_symmetry_cell_setting triclinic
_symmetry_space_group_name_Hall '-P 1'
_symmetry_space_group_name_H-M 'P -1'
_atom_sites_solution_hydrogens geom
_atom_sites_solution_primary direct
_atom_sites_solution_secondary difmap
_audit_creation_method SHELXL-97
_cell_angle_alpha 89.076(2)
_cell_angle_beta 85.488(2)
_cell_angle_gamma 74.237(2)
_cell_formula_units_Z 2
_cell_length_a 7.6539(11)
_cell_length_b 10.4086(15)
_cell_length_c 19.985(3)
_cell_measurement_reflns_used 4063
_cell_measurement_temperature 100(2)
_cell_measurement_theta_max 28.542
_cell_measurement_theta_min 2.271
_cell_volume 1527.5(4)
_computing_cell_refinement 'SAINT (Bruker, 2009)'
_computing_data_collection 'APEX2 (Bruker, 2009)'
_computing_data_reduction SAINT
_computing_structure_refinement
;
SHELXL (Sheldrick, 2008),
Platon/SQUEEZE (Spek, A. L. (2003). J. Appl. Cryst. 36, 7-13.)
;
_computing_structure_solution 'SHELXS (Sheldrick, 2008)'
_diffrn_ambient_temperature 100(2)
_diffrn_measured_fraction_theta_full 0.990
_diffrn_measured_fraction_theta_max 0.874
_diffrn_measurement_device_type 'Bruker APEX CCD area-detector'
_diffrn_measurement_method \w
_diffrn_radiation_monochromator graphite
_diffrn_radiation_source 'fine-focus sealed tube'
_diffrn_radiation_type MoK\a
_diffrn_radiation_wavelength 0.71073
_diffrn_reflns_av_R_equivalents 0.0163
_diffrn_reflns_av_sigmaI/netI 0.0325
_diffrn_reflns_limit_h_max 9
_diffrn_reflns_limit_h_min -9
_diffrn_reflns_limit_k_max 13
_diffrn_reflns_limit_k_min -13
_diffrn_reflns_limit_l_max 15
_diffrn_reflns_limit_l_min -26
_diffrn_reflns_number 9938
_diffrn_reflns_theta_full 23.50
_diffrn_reflns_theta_max 28.77
_diffrn_reflns_theta_min 2.03
_diffrn_standards_number 0
_exptl_absorpt_coefficient_mu 0.094
_exptl_absorpt_correction_T_max 0.7458
_exptl_absorpt_correction_T_min 0.7024
_exptl_absorpt_correction_type multi-scan
_exptl_absorpt_process_details '(SADABS; Bruker, 2008)'
_exptl_crystal_colour yellow
_exptl_crystal_density_diffrn 1.323
_exptl_crystal_density_method 'not measured'
_exptl_crystal_description shard
_exptl_crystal_F_000 643
_exptl_crystal_size_max 0.43
_exptl_crystal_size_mid 0.35
_exptl_crystal_size_min 0.26
_platon_squeeze_details
;
;
_refine_diff_density_max 0.304
_refine_diff_density_min -0.282
_refine_diff_density_rms 0.069
_refine_ls_extinction_method none
_refine_ls_goodness_of_fit_ref 1.069
_refine_ls_hydrogen_treatment mixed
_refine_ls_matrix_type full
_refine_ls_number_parameters 339
_refine_ls_number_reflns 6960
_refine_ls_number_restraints 0
_refine_ls_restrained_S_all 1.069
_refine_ls_R_factor_all 0.0617
_refine_ls_R_factor_gt 0.0510
_refine_ls_shift/su_max 0.000
_refine_ls_shift/su_mean 0.000
_refine_ls_structure_factor_coef Fsqd
_refine_ls_weighting_details 'calc w=1/[\s^2^(Fo^2^)+(0.0919P)^2^+0.2449P] where P=(Fo^2^+2Fc^2^)/3'
_refine_ls_weighting_scheme calc
_refine_ls_wR_factor_gt 0.1498
_refine_ls_wR_factor_ref 0.1581
_reflns_number_gt 5570
_reflns_number_total 6960
_reflns_threshold_expression >2sigma(I)
_cod_data_source_file c2cc14753j.txt
_cod_data_source_block 4b
_cod_original_sg_symbol_H-M P-1
_cod_database_code 7107309

loop_
_symmetry_equiv_pos_as_xyz
'x, y, z'
'-x, -y, -z'

loop_
_atom_site_label
_atom_site_type_symbol
_atom_site_fract_x
_atom_site_fract_y
_atom_site_fract_z
_atom_site_U_iso_or_equiv
_atom_site_adp_type
_atom_site_occupancy
_atom_site_symmetry_multiplicity
_atom_site_calc_flag
_atom_site_refinement_flags
O1 O 1.04237(13) 0.92292(10) -0.08076(5) 0.0269(2) Uani 1 1 d .
C1 C 0.89204(19) 1.00603(14) -0.08576(7) 0.0260(3) Uani 1 1 d .
N2 N 0.86569(16) 1.10503(12) -0.13047(6) 0.0279(3) Uani 1 1 d .
C3 C 0.6785(2) 1.18719(14) -0.13103(8) 0.0286(3) Uani 1 1 d .
H3A H 0.6263 1.1752 -0.1735 0.034 Uiso 1 1 calc R
H3B H 0.6714 1.2828 -0.1254 0.034 Uiso 1 1 calc R
C4 C 0.5783(2) 1.13600(15) -0.07089(8) 0.0297(3) Uani 1 1 d .
H4A H 0.5373 1.2056 -0.0355 0.036 Uiso 1 1 calc R
H4B H 0.4706 1.1114 -0.0852 0.036 Uiso 1 1 calc R
C5 C 0.71556(19) 1.01365(14) -0.04477(7) 0.0267(3) Uani 1 1 d .
H5A H 0.7292 1.0242 0.0035 0.032 Uiso 1 1 calc R
H5B H 0.6760 0.9319 -0.0510 0.032 Uiso 1 1 calc R
C6 C 1.0060(2) 1.12590(15) -0.17883(8) 0.0338(3) Uani 1 1 d .
H6A H 0.9761 1.1100 -0.2242 0.051 Uiso 1 1 calc R
H6B H 1.1232 1.0639 -0.1699 0.051 Uiso 1 1 calc R
H6C H 1.0139 1.2179 -0.1752 0.051 Uiso 1 1 calc R
O211 O 0.85301(16) 0.14303(10) 0.27617(5) 0.0311(3) Uani 1 1 d .
H211 H 0.863(4) 0.079(3) 0.3092(14) 0.080(8) Uiso 1 1 d .
C211 C 0.86199(19) 0.25381(13) 0.30926(7) 0.0231(3) Uani 1 1 d .
C212 C 0.8945(2) 0.24503(13) 0.37883(7) 0.0278(3) Uani 1 1 d .
C213 C 0.8997(2) 0.35688(14) 0.41287(7) 0.0287(3) Uani 1 1 d .
H213 H 0.9226 0.3505 0.4590 0.034 Uiso 1 1 calc R
C214 C 0.87157(19) 0.48140(13) 0.38051(7) 0.0253(3) Uani 1 1 d .
C215 C 0.8713(2) 0.59746(15) 0.41666(8) 0.0337(3) Uani 1 1 d .
H215 H 0.8922 0.5908 0.4630 0.040 Uiso 1 1 calc R
C216 C 0.8413(2) 0.71898(15) 0.38590(8) 0.0360(4) Uani 1 1 d .
H216 H 0.8439 0.7960 0.4102 0.043 Uiso 1 1 calc R
C217 C 0.8064(2) 0.72829(14) 0.31754(8) 0.0336(4) Uani 1 1 d .
H217 H 0.7823 0.8131 0.2964 0.040 Uiso 1 1 calc R
C218 C 0.80623(19) 0.61854(13) 0.28077(7) 0.0264(3) Uani 1 1 d .
H218 H 0.7824 0.6283 0.2348 0.032 Uiso 1 1 calc R
C219 C 0.84149(17) 0.48937(13) 0.31083(7) 0.0212(3) Uani 1 1 d .
C220 C 0.84345(17) 0.37242(13) 0.27427(7) 0.0210(3) Uani 1 1 d .
O221 O 0.9094(2) 0.01425(11) 0.38362(6) 0.0554(4) Uani 1 1 d .
C221 C 0.9263(3) 0.11320(16) 0.41401(8) 0.0409(4) Uani 1 1 d .
O222 O 0.9696(2) 0.11141(12) 0.47430(6) 0.0600(4) Uani 1 1 d .
H222 H 1.0000 0.0000 0.5000 0.131(17) Uiso 1 2 d S
C222 C 0.82016(18) 0.37473(13) 0.19947(7) 0.0226(3) Uani 1 1 d .
H22A H 0.8141 0.2852 0.1857 0.027 Uiso 1 1 calc R
H22B H 0.7020 0.4387 0.1913 0.027 Uiso 1 1 calc R
C223 C 0.96821(17) 0.41226(13) 0.15510(6) 0.0207(3) Uani 1 1 d .
O224 O 0.74658(13) 0.59656(10) 0.11540(5) 0.0284(2) Uani 1 1 d .
H224 H 0.742(3) 0.667(2) 0.0842(12) 0.061(6) Uiso 1 1 d .
C224 C 0.92410(17) 0.52332(13) 0.11414(6) 0.0217(3) Uani 1 1 d .
C225 C 1.05979(18) 0.56206(13) 0.07156(6) 0.0210(3) Uani 1 1 d .
C226 C 1.23832(18) 0.48759(13) 0.07076(6) 0.0221(3) Uani 1 1 d .
H226 H 1.3288 0.5147 0.0432 0.026 Uiso 1 1 calc R
C227 C 1.28944(18) 0.37177(13) 0.11006(6) 0.0211(3) Uani 1 1 d .
C228 C 1.47303(18) 0.29339(14) 0.10807(7) 0.0246(3) Uani 1 1 d .
H228 H 1.5636 0.3209 0.0808 0.030 Uiso 1 1 calc R
C229 C 1.52187(19) 0.17898(14) 0.14464(8) 0.0281(3) Uani 1 1 d .
H229 H 1.6455 0.1279 0.1434 0.034 Uiso 1 1 calc R
C230 C 1.3867(2) 0.13743(14) 0.18433(8) 0.0288(3) Uani 1 1 d .
H230 H 1.4203 0.0573 0.2093 0.035 Uiso 1 1 calc R
C231 C 1.20786(19) 0.21036(13) 0.18754(7) 0.0242(3) Uani 1 1 d .
H231 H 1.1194 0.1794 0.2142 0.029 Uiso 1 1 calc R
C232 C 1.15258(17) 0.33217(13) 0.15140(6) 0.0207(3) Uani 1 1 d .
C233 C 1.00570(18) 0.68327(13) 0.02966(6) 0.0229(3) Uani 1 1 d .
O233 O 0.84628(14) 0.75104(11) 0.02997(5) 0.0325(3) Uani 1 1 d .
O234 O 1.13750(13) 0.71418(10) -0.00721(5) 0.0264(2) Uani 1 1 d .
H234 H 1.088(3) 0.792(3) -0.0333(13) 0.074(7) Uiso 1 1 d .

loop_
_atom_site_aniso_label
_atom_site_aniso_U_11
_atom_site_aniso_U_22
_atom_site_aniso_U_33
_atom_site_aniso_U_23
_atom_site_aniso_U_13
_atom_site_aniso_U_12
O1 0.0207(5) 0.0268(5) 0.0301(5) 0.0068(4) 0.0022(4) -0.0028(4)
C1 0.0250(7) 0.0245(7) 0.0279(7) 0.0004(5) -0.0006(5) -0.0060(5)
N2 0.0271(6) 0.0233(6) 0.0308(6) 0.0035(5) 0.0048(5) -0.0047(5)
C3 0.0261(7) 0.0237(7) 0.0328(8) 0.0042(5) -0.0005(6) -0.0017(6)
C4 0.0239(7) 0.0301(7) 0.0320(8) 0.0041(6) 0.0010(6) -0.0030(6)
C5 0.0242(7) 0.0293(7) 0.0259(7) 0.0037(5) 0.0006(5) -0.0071(6)
C6 0.0347(8) 0.0260(7) 0.0378(8) 0.0036(6) 0.0115(6) -0.0075(6)
O211 0.0474(7) 0.0213(5) 0.0287(5) 0.0024(4) -0.0042(5) -0.0161(5)
C211 0.0261(7) 0.0193(6) 0.0258(7) 0.0017(5) -0.0023(5) -0.0093(5)
C212 0.0373(8) 0.0194(6) 0.0277(7) 0.0074(5) -0.0043(6) -0.0095(6)
C213 0.0399(8) 0.0248(7) 0.0227(7) 0.0050(5) -0.0060(6) -0.0100(6)
C214 0.0289(7) 0.0204(6) 0.0275(7) 0.0024(5) -0.0015(5) -0.0087(5)
C215 0.0451(9) 0.0270(7) 0.0309(8) -0.0006(6) -0.0023(7) -0.0133(7)
C216 0.0477(9) 0.0208(7) 0.0400(9) -0.0041(6) 0.0071(7) -0.0130(6)
C217 0.0388(8) 0.0181(6) 0.0404(8) 0.0053(6) 0.0132(7) -0.0066(6)
C218 0.0272(7) 0.0219(6) 0.0273(7) 0.0073(5) 0.0066(5) -0.0045(5)
C219 0.0185(6) 0.0199(6) 0.0251(6) 0.0050(5) 0.0017(5) -0.0061(5)
C220 0.0179(6) 0.0218(6) 0.0235(6) 0.0039(5) -0.0016(5) -0.0059(5)
O221 0.1105(12) 0.0230(6) 0.0396(7) 0.0110(5) -0.0170(7) -0.0271(7)
C221 0.0672(12) 0.0249(8) 0.0328(8) 0.0120(6) -0.0118(8) -0.0148(8)
O222 0.1200(14) 0.0281(6) 0.0346(7) 0.0156(5) -0.0269(7) -0.0195(7)
C222 0.0187(6) 0.0258(7) 0.0239(6) 0.0045(5) -0.0021(5) -0.0073(5)
C223 0.0192(6) 0.0235(6) 0.0194(6) 0.0015(5) -0.0027(5) -0.0056(5)
O224 0.0163(5) 0.0325(5) 0.0323(5) 0.0140(4) -0.0001(4) -0.0009(4)
C224 0.0179(6) 0.0249(6) 0.0211(6) 0.0022(5) -0.0017(5) -0.0038(5)
C225 0.0208(6) 0.0231(6) 0.0190(6) 0.0025(5) -0.0013(5) -0.0059(5)
C226 0.0212(6) 0.0250(6) 0.0201(6) 0.0012(5) 0.0000(5) -0.0070(5)
C227 0.0198(6) 0.0232(6) 0.0199(6) -0.0011(5) -0.0019(5) -0.0050(5)
C228 0.0199(6) 0.0266(7) 0.0266(7) -0.0009(5) -0.0012(5) -0.0051(5)
C229 0.0202(6) 0.0249(7) 0.0371(8) -0.0012(6) -0.0043(6) -0.0016(5)
C230 0.0257(7) 0.0233(7) 0.0356(8) 0.0057(6) -0.0046(6) -0.0035(5)
C231 0.0239(7) 0.0218(6) 0.0266(7) 0.0028(5) -0.0030(5) -0.0058(5)
C232 0.0202(6) 0.0220(6) 0.0200(6) -0.0003(5) -0.0028(5) -0.0056(5)
C233 0.0231(6) 0.0257(6) 0.0191(6) 0.0020(5) -0.0007(5) -0.0059(5)
O233 0.0234(5) 0.0331(6) 0.0367(6) 0.0165(4) 0.0003(4) -0.0020(4)
O234 0.0243(5) 0.0274(5) 0.0259(5) 0.0073(4) 0.0020(4) -0.0059(4)

loop_
_atom_type_symbol
_atom_type_description
_atom_type_scat_dispersion_real
_atom_type_scat_dispersion_imag
_atom_type_scat_source
C C 0.0033 0.0016 'International Tables Vol C Tables 4.2.6.8 and 6.1.1.4'
H H 0.0000 0.0000 'International Tables Vol C Tables 4.2.6.8 and 6.1.1.4'
N N 0.0061 0.0033 'International Tables Vol C Tables 4.2.6.8 and 6.1.1.4'
O O 0.0106 0.0060 'International Tables Vol C Tables 4.2.6.8 and 6.1.1.4'

loop_
_geom_angle_atom_site_label_1
_geom_angle_atom_site_label_2
_geom_angle_atom_site_label_3
_geom_angle
O1 C1 N2 123.14(13)
O1 C1 C5 127.56(12)
N2 C1 C5 109.30(12)
C1 N2 C6 123.97(13)
C1 N2 C3 114.94(12)
C6 N2 C3 120.93(12)
N2 C3 C4 103.95(11)
N2 C3 H3A 111.0
C4 C3 H3A 111.0
N2 C3 H3B 111.0
C4 C3 H3B 111.0
H3A C3 H3B 109.0
C5 C4 C3 106.07(11)
C5 C4 H4A 110.5
C3 C4 H4A 110.5
C5 C4 H4B 110.5
C3 C4 H4B 110.5
H4A C4 H4B 108.7
C1 C5 C4 105.27(11)
C1 C5 H5A 110.7
C4 C5 H5A 110.7
C1 C5 H5B 110.7
C4 C5 H5B 110.7
H5A C5 H5B 108.8
N2 C6 H6A 109.5
N2 C6 H6B 109.5
H6A C6 H6B 109.5
N2 C6 H6C 109.5
H6A C6 H6C 109.5
H6B C6 H6C 109.5
C211 O211 H211 104.1(17)
O211 C211 C220 119.17(12)
O211 C211 C212 119.39(11)
C220 C211 C212 121.43(12)
C213 C212 C211 119.72(12)
C213 C212 C221 120.22(13)
C211 C212 C221 120.05(13)
C212 C213 C214 121.02(13)
C212 C213 H213 119.5
C214 C213 H213 119.5
C213 C214 C215 120.64(13)
C213 C214 C219 119.06(12)
C215 C214 C219 120.30(12)
C216 C215 C214 121.01(14)
C216 C215 H215 119.5
C214 C215 H215 119.5
C215 C216 C217 119.02(14)
C215 C216 H216 120.5
C217 C216 H216 120.5
C218 C217 C216 121.78(13)
C218 C217 H217 119.1
C216 C217 H217 119.1
C217 C218 C219 120.74(13)
C217 C218 H218 119.6
C219 C218 H218 119.6
C220 C219 C214 120.34(11)
C220 C219 C218 122.53(12)
C214 C219 C218 117.12(12)
C211 C220 C219 118.21(12)
C211 C220 C222 119.45(12)
C219 C220 C222 122.31(11)
O221 C221 O222 124.38(13)
O221 C221 C212 119.42(14)
O222 C221 C212 116.20(14)
C221 O222 H222 113.50(12)
C223 C222 C220 115.52(11)
C223 C222 H22A 108.4
C220 C222 H22A 108.4
C223 C222 H22B 108.4
C220 C222 H22B 108.4
H22A C222 H22B 107.5
C224 C223 C232 118.33(11)
C224 C223 C222 119.81(11)
C232 C223 C222 121.77(11)
C224 O224 H224 106.6(14)
O224 C224 C223 118.43(11)
O224 C224 C225 120.04(11)
C223 C224 C225 121.53(12)
C226 C225 C224 119.54(12)
C226 C225 C233 121.12(11)
C224 C225 C233 119.33(11)
C225 C226 C227 121.13(12)
C225 C226 H226 119.4
C227 C226 H226 119.4
C226 C227 C228 121.07(12)
C226 C227 C232 118.99(12)
C228 C227 C232 119.92(12)
C229 C228 C227 121.12(13)
C229 C228 H228 119.4
C227 C228 H228 119.4
C228 C229 C230 119.28(13)
C228 C229 H229 120.4
C230 C229 H229 120.4
C231 C230 C229 121.33(12)
C231 C230 H230 119.3
C229 C230 H230 119.3
C230 C231 C232 120.94(12)
C230 C231 H231 119.5
C232 C231 H231 119.5
C231 C232 C227 117.36(12)
C231 C232 C223 122.30(12)
C227 C232 C223 120.34(11)
O233 C233 O234 122.16(12)
O233 C233 C225 121.80(12)
O234 C233 C225 116.04(12)
C233 O234 H234 109.4(15)

loop_
_geom_bond_atom_site_label_1
_geom_bond_atom_site_label_2
_geom_bond_distance
O1 C1 1.2477(17)
C1 N2 1.3366(18)
C1 C5 1.5073(19)
N2 C6 1.4463(18)
N2 C3 1.4564(18)
C3 C4 1.541(2)
C3 H3A 0.9900
C3 H3B 0.9900
C4 C5 1.528(2)
C4 H4A 0.9900
C4 H4B 0.9900
C5 H5A 0.9900
C5 H5B 0.9900
C6 H6A 0.9800
C6 H6B 0.9800
C6 H6C 0.9800
O211 C211 1.3588(16)
O211 H211 0.92(3)
C211 C220 1.3878(17)
C211 C212 1.429(2)
C212 C213 1.369(2)
C212 C221 1.5003(18)
C213 C214 1.4099(18)
C213 H213 0.9500
C214 C215 1.417(2)
C214 C219 1.4267(19)
C215 C216 1.367(2)
C215 H215 0.9500
C216 C217 1.409(2)
C216 H216 0.9500
C217 C218 1.369(2)
C217 H217 0.9500
C218 C219 1.4296(17)
C218 H218 0.9500
C219 C220 1.4259(19)
C220 C222 1.5183(18)
O221 C221 1.245(2)
C221 O222 1.273(2)
O222 H222 1.2311(11)
C222 C223 1.5146(17)
C222 H22A 0.9900
C222 H22B 0.9900
C223 C224 1.3861(18)
C223 C232 1.4276(18)
O224 C224 1.3640(15)
O224 H224 0.95(2)
C224 C225 1.4293(18)
C225 C226 1.3747(18)
C225 C233 1.4836(18)
C226 C227 1.4088(18)
C226 H226 0.9500
C227 C228 1.4182(18)
C227 C232 1.4273(18)
C228 C229 1.366(2)
C228 H228 0.9500
C229 C230 1.411(2)
C229 H229 0.9500
C230 C231 1.3699(19)
C230 H230 0.9500
C231 C232 1.4265(18)
C231 H231 0.9500
C233 O233 1.2320(17)
C233 O234 1.3098(16)
O234 H234 0.96(3)

loop_
_platon_squeeze_void_nr
_platon_squeeze_void_average_x
_platon_squeeze_void_average_y
_platon_squeeze_void_average_z
_platon_squeeze_void_volume
_platon_squeeze_void_count_electrons
_platon_squeeze_void_content
1 0.500 0.176 1.000 457 90 ' '
